data_4323571
loop_
_publ_author_name
'Daniel D. LeCloux'

_publ_section_title
;
 Synthesis and Characterization of a Novel Class of Dicopper(I)
 Bis(carboxylate)-Bridged Complexes
;
_journal_name_full 'Inorganic Chemistry'
_journal_page_first 4035
_journal_page_last 4046
_journal_paper_doi 10.1021/ic970302a
_journal_volume 36
_journal_year 1997
_chemical_formula_sum 'C50 H54 Cu2 N2 O9'
_chemical_formula_weight 954.03
_chemical_name_systematic
; 
 ? 
;
_space_group_IT_number 2
_symmetry_cell_setting triclinic
_symmetry_space_group_name_Hall '-P 1'
_symmetry_space_group_name_H-M 'P -1'
_atom_sites_solution_hydrogens geom
_atom_sites_solution_primary direct
_atom_sites_solution_secondary difmap
_audit_creation_method SHELXL
_cell_angle_alpha 93.717(13)
_cell_angle_beta 94.572(9)
_cell_angle_gamma 98.625(10)
_cell_formula_units_Z 2
_cell_length_a 12.475(2)
_cell_length_b 13.0039(9)
_cell_length_c 15.024(3)
_cell_measurement_temperature 188(2)
_cell_volume 2394.7(6)
_computing_structure_refinement 'SHELXL-93 (Sheldrick, 1993)'
_computing_structure_solution 'SHELXS-86 (Sheldrick, 1990)'
_diffrn_ambient_temperature 188(2)
_diffrn_radiation_monochromator graphite
_diffrn_radiation_source 'fine-focus sealed tube'
_diffrn_radiation_type MoK\a
_diffrn_radiation_wavelength 0.71073
_diffrn_reflns_av_R_equivalents 0.0536
_diffrn_reflns_av_sigmaI/netI 0.0487
_diffrn_reflns_limit_h_max 9
_diffrn_reflns_limit_h_min -13
_diffrn_reflns_limit_k_max 14
_diffrn_reflns_limit_k_min -14
_diffrn_reflns_limit_l_max 15
_diffrn_reflns_limit_l_min -16
_diffrn_reflns_number 9589
_diffrn_reflns_theta_max 23.25
_diffrn_reflns_theta_min 1.59
_exptl_absorpt_coefficient_mu 0.944
_exptl_absorpt_correction_type emperical
_exptl_crystal_colour colorless
_exptl_crystal_density_diffrn 1.323
_exptl_crystal_description block
_exptl_crystal_F_000 996
_exptl_crystal_size_max 0.51
_exptl_crystal_size_mid 0.26
_exptl_crystal_size_min 0.23
_refine_diff_density_max 0.561
_refine_diff_density_min -0.541
_refine_diff_density_rms 0.076
_refine_ls_extinction_method none
_refine_ls_goodness_of_fit_all 1.077
_refine_ls_goodness_of_fit_obs 1.105
_refine_ls_matrix_type full
_refine_ls_number_parameters 568
_refine_ls_number_reflns 6570
_refine_ls_number_restraints 0
_refine_ls_restrained_S_all 1.077
_refine_ls_restrained_S_obs 1.105
_refine_ls_R_factor_all 0.0570
_refine_ls_R_factor_obs 0.0487
_refine_ls_shift/esd_max 0.001
_refine_ls_shift/esd_mean 0.000
_refine_ls_structure_factor_coef Fsqd
_refine_ls_weighting_details 'w=1/[\s^2^(Fo^2^)+(0.0647P)^2^+3.7511P] where P=(Fo^2^+2Fc^2^)/3'
_refine_ls_weighting_scheme calc
_refine_ls_wR_factor_all 0.1344
_refine_ls_wR_factor_obs 0.1278
_reflns_number_observed 5718
_reflns_number_total 6570
_reflns_observed_criterion >2sigma(I)
_cod_data_source_file ic970302a_6.cif
_cod_data_source_block '[Cu2(XDK)(NB)2]'
_cod_depositor_comments
;
The following automatic conversions were performed:

'_refine_ls_weighting_scheme' value 'calc
w=1/[\s^2^(Fo^2^)+(0.0647P)^2^+3.7511P] where P=(Fo^2^+2Fc^2^)/3' was
changed to 'calc'. New tag '_refine_ls_weighting_details' was
created. The value of the new tag was set to
'w=1/[\s^2^(Fo^2^)+(0.0647P)^2^+3.7511P] where P=(Fo^2^+2Fc^2^)/3'.

Automatic conversion script
Id: cif_fix_values 3143 2015-03-26 13:38:13Z robertas 
;
_cod_database_code 4323571

loop_
_symmetry_equiv_pos_as_xyz
'x, y, z'
'-x, -y, -z'

loop_
_atom_site_aniso_label
_atom_site_aniso_U_11
_atom_site_aniso_U_22
_atom_site_aniso_U_33
_atom_site_aniso_U_23
_atom_site_aniso_U_13
_atom_site_aniso_U_12
Cu1 0.0272(3) 0.0348(3) 0.0206(3) 0.0032(2) 0.0031(2) 0.0008(2)
Cu2 0.0281(3) 0.0423(3) 0.0370(3) 0.0021(2) 0.0037(2) -0.0010(2)
O101 0.0297(15) 0.038(2) 0.0339(15) 0.0040(12) 0.0098(12) 0.0021(12)
O102 0.026(2) 0.044(2) 0.044(2) 0.0001(13) 0.0016(13) 0.0029(13)
O201 0.0270(15) 0.043(2) 0.0307(15) 0.0108(12) 0.0035(12) 0.0016(13)
O202 0.032(2) 0.041(2) 0.040(2) 0.0049(13) -0.0025(13) -0.0001(14)
O103 0.038(2) 0.033(2) 0.045(2) 0.0098(13) -0.0027(13) -0.0044(13)
O104 0.040(2) 0.038(2) 0.039(2) 0.0002(13) 0.0026(14) -0.0058(14)
O203 0.036(2) 0.052(2) 0.046(2) -0.0064(15) 0.0049(14) -0.0066(15)
O204 0.026(2) 0.041(2) 0.040(2) 0.0013(13) 0.0099(12) 0.0008(13)
N101 0.025(2) 0.030(2) 0.025(2) 0.0049(13) 0.0062(13) 0.0053(14)
N201 0.022(2) 0.035(2) 0.022(2) 0.0042(13) 0.0039(12) 0.0058(14)
C301 0.023(2) 0.033(2) 0.021(2) 0.003(2) 0.003(2) 0.002(2)
C302 0.022(2) 0.030(2) 0.025(2) 0.002(2) 0.003(2) 0.002(2)
C303 0.027(2) 0.041(2) 0.022(2) 0.006(2) 0.001(2) 0.001(2)
C304 0.034(2) 0.046(2) 0.018(2) 0.002(2) 0.004(2) 0.005(2)
C305 0.031(2) 0.037(2) 0.026(2) -0.002(2) 0.007(2) 0.003(2)
C306 0.023(2) 0.030(2) 0.023(2) 0.004(2) 0.003(2) 0.002(2)
C307 0.042(2) 0.063(3) 0.024(2) 0.010(2) 0.001(2) 0.014(2)
C308 0.058(3) 0.054(3) 0.030(2) 0.004(2) 0.017(2) 0.021(2)
C2 0.079(4) 0.033(2) 0.030(2) 0.000(2) 0.027(2) -0.004(2)
C101 0.032(2) 0.035(2) 0.019(2) 0.005(2) 0.007(2) 0.001(2)
C102 0.028(2) 0.033(2) 0.027(2) 0.002(2) 0.007(2) 0.004(2)
C103 0.036(2) 0.031(2) 0.028(2) 0.001(2) 0.013(2) 0.003(2)
C104 0.048(3) 0.051(3) 0.032(2) 0.016(2) 0.004(2) 0.009(2)
C105 0.072(3) 0.032(2) 0.054(3) 0.005(2) 0.019(3) 0.011(2)
C106 0.025(2) 0.070(3) 0.061(3) 0.019(3) 0.005(2) 0.005(2)
C107 0.031(2) 0.036(2) 0.026(2) 0.010(2) 0.004(2) 0.002(2)
C108 0.038(2) 0.034(2) 0.038(2) 0.015(2) 0.010(2) 0.009(2)
C109 0.043(2) 0.030(2) 0.037(2) 0.008(2) 0.013(2) 0.007(2)
C110 0.036(2) 0.044(2) 0.045(2) 0.016(2) 0.014(2) 0.016(2)
C111 0.025(2) 0.040(2) 0.040(2) 0.012(2) 0.008(2) 0.007(2)
C112 0.027(2) 0.043(2) 0.038(2) 0.011(2) -0.001(2) 0.007(2)
C7 0.075(3) 0.043(3) 0.042(3) 0.007(2) 0.031(2) 0.004(2)
C3 0.044(3) 0.081(4) 0.049(3) 0.034(3) 0.019(2) 0.023(3)
C5 0.120(5) 0.066(4) 0.074(4) 0.047(3) 0.072(4) 0.062(4)
C4 0.090(4) 0.065(4) 0.037(3) -0.002(2) 0.025(3) -0.036(3)
C1 0.037(3) 0.111(5) 0.022(2) 0.024(2) 0.004(2) 0.006(3)
C6 0.056(3) 0.122(5) 0.044(3) 0.044(3) 0.019(2) 0.028(3)
C201 0.026(2) 0.043(3) 0.018(2) 0.007(2) 0.007(2) 0.000(2)
C202 0.030(2) 0.038(2) 0.024(2) 0.012(2) 0.006(2) 0.008(2)
C203 0.025(2) 0.049(3) 0.022(2) 0.008(2) 0.002(2) 0.000(2)
C204 0.039(2) 0.060(3) 0.032(2) 0.005(2) 0.016(2) 0.013(2)
C205 0.027(2) 0.096(4) 0.039(3) 0.017(3) 0.000(2) 0.009(2)
C206 0.057(3) 0.039(2) 0.059(3) 0.015(2) 0.031(2) 0.018(2)
C207 0.026(2) 0.044(2) 0.026(2) 0.004(2) 0.011(2) 0.006(2)
C208 0.022(2) 0.051(3) 0.035(2) 0.011(2) 0.007(2) 0.007(2)
C209 0.020(2) 0.061(3) 0.032(2) 0.012(2) 0.003(2) 0.009(2)
C210 0.033(2) 0.063(3) 0.039(2) 0.021(2) 0.011(2) 0.025(2)
C211 0.034(2) 0.039(2) 0.036(2) 0.010(2) 0.013(2) 0.011(2)
C212 0.036(2) 0.043(2) 0.035(2) 0.000(2) 0.012(2) 0.012(2)
C9 0.033(2) 0.051(3) 0.045(3) -0.016(2) -0.002(2) -0.008(2)
C11 0.061(3) 0.046(3) 0.052(3) 0.007(2) 0.013(2) 0.005(2)
C12 0.037(3) 0.040(3) 0.085(4) 0.000(2) 0.023(2) 0.011(2)
C10 0.034(2) 0.037(2) 0.071(3) -0.010(2) -0.002(2) 0.010(2)
C8 0.032(2) 0.039(2) 0.060(3) -0.002(2) -0.005(2) -0.003(2)
C13 0.033(3) 0.047(3) 0.109(5) -0.004(3) 0.007(3) 0.000(2)
C14 0.046(3) 0.041(3) 0.102(4) -0.013(3) -0.003(3) 0.002(2)
O1 0.135(5) 0.113(4) 0.092(4) -0.007(3) 0.001(3) -0.021(4)
C18 0.106(5) 0.091(5) 0.043(3) 0.010(3) -0.005(3) -0.048(4)
C15 0.101(6) 0.113(6) 0.095(5) 0.008(5) 0.015(4) 0.010(5)
C16 0.169(9) 0.156(8) 0.054(4) 0.014(5) -0.016(5) 0.064(7)
C17 0.124(7) 0.106(6) 0.115(7) -0.027(5) -0.011(5) -0.016(5)

loop_
_atom_site_label
_atom_site_type_symbol
_atom_site_fract_x
_atom_site_fract_y
_atom_site_fract_z
_atom_site_U_iso_or_equiv
_atom_site_thermal_displace_type
_atom_site_occupancy
_atom_site_calc_flag
_atom_site_refinement_flags
_atom_site_disorder_group
Cu1 Cu 0.09760(4) 0.59809(4) 0.51958(3) 0.0279(2) Uani 1 d . .
Cu2 Cu 0.25911(4) 0.77890(4) 0.66742(3) 0.0365(2) Uani 1 d . .
O101 O -0.0027(2) 0.6720(2) 0.5861(2) 0.0338(6) Uani 1 d . .
O102 O 0.1156(2) 0.8156(2) 0.6319(2) 0.0386(7) Uani 1 d . .
O201 O 0.1642(2) 0.5144(2) 0.6078(2) 0.0335(6) Uani 1 d . .
O202 O 0.3039(2) 0.6410(2) 0.6513(2) 0.0385(7) Uani 1 d . .
O103 O -0.1630(2) 0.6161(2) 0.7687(2) 0.0399(7) Uani 1 d . .
O104 O 0.0880(2) 0.9050(2) 0.8389(2) 0.0405(7) Uani 1 d . .
O203 O 0.3665(2) 0.6552(3) 0.8697(2) 0.0463(8) Uani 1 d . .
O204 O 0.0886(2) 0.3872(2) 0.8039(2) 0.0357(6) Uani 1 d . .
N101 N -0.0374(2) 0.7608(2) 0.8014(2) 0.0262(7) Uani 1 d . .
N201 N 0.2281(2) 0.5205(2) 0.8352(2) 0.0257(7) Uani 1 d . .
C301 C 0.0957(3) 0.6411(3) 0.8193(2) 0.0260(8) Uani 1 d . .
H14A H 0.1032(3) 0.6396(3) 0.7568(2) 0.031 Uiso 1 calc R .
C302 C 0.1541(3) 0.5830(3) 0.8735(2) 0.0261(8) Uani 1 d . .
C303 C 0.1416(3) 0.5813(3) 0.9653(2) 0.0301(9) Uani 1 d . .
C304 C 0.0708(3) 0.6418(3) 1.0001(2) 0.0327(9) Uani 1 d . .
H11A H 0.0610(3) 0.6409(3) 1.0622(2) 0.039 Uiso 1 calc R .
C305 C 0.0130(3) 0.7041(3) 0.9489(2) 0.0315(9) Uani 1 d . .
C306 C 0.0265(3) 0.7012(3) 0.8572(2) 0.0257(8) Uani 1 d . .
C307 C 0.2033(4) 0.5163(4) 1.0234(3) 0.0421(11) Uani 1 d . .
H27A H 0.2491(4) 0.4790(4) 0.9869(3) 0.063 Uiso 1 calc R .
H27B H 0.1518(4) 0.4658(4) 1.0506(3) 0.063 Uiso 1 calc R .
H27C H 0.2493(4) 0.5616(4) 1.0707(3) 0.063 Uiso 1 calc R .
C308 C -0.0629(4) 0.7693(4) 0.9895(3) 0.0451(11) Uani 1 d . .
H42A H -0.0957(4) 0.8074(4) 0.9430(3) 0.068 Uiso 1 calc R .
H42B H -0.0223(4) 0.8190(4) 1.0365(3) 0.068 Uiso 1 calc R .
H42C H -0.1204(4) 0.7239(4) 1.0154(3) 0.068 Uiso 1 calc R .
C2 C 0.1524(4) 0.5647(3) 0.3988(3) 0.0477(12) Uani 1 d . .
C101 C 0.0220(3) 0.7679(3) 0.6077(2) 0.0287(9) Uani 1 d . .
C102 C -0.1378(3) 0.7078(3) 0.7600(2) 0.0292(9) Uani 1 d . .
C103 C 0.0009(3) 0.8682(3) 0.8006(3) 0.0315(9) Uani 1 d . .
C104 C -0.0696(4) 0.8578(4) 0.4953(3) 0.0431(11) Uani 1 d . .
H49A H 0.0014(4) 0.8962(4) 0.4846(3) 0.065 Uiso 1 calc R .
H49B H -0.1265(4) 0.8997(4) 0.4803(3) 0.065 Uiso 1 calc R .
H49C H -0.0837(4) 0.7918(4) 0.4579(3) 0.065 Uiso 1 calc R .
C105 C -0.0552(4) 1.0428(3) 0.7995(3) 0.0516(12) Uani 1 d . .
H39A H -0.1026(4) 1.0857(3) 0.7690(3) 0.077 Uiso 1 calc R .
H39B H 0.0210(4) 1.0743(3) 0.7980(3) 0.077 Uiso 1 calc R .
H39C H -0.0722(4) 1.0387(3) 0.8618(3) 0.077 Uiso 1 calc R .
C106 C -0.3277(3) 0.7181(4) 0.7078(3) 0.0517(12) Uani 1 d . .
H57A H -0.3356(3) 0.6474(4) 0.6784(3) 0.078 Uiso 1 calc R .
H57B H -0.3763(3) 0.7583(4) 0.6754(3) 0.078 Uiso 1 calc R .
H57C H -0.3465(3) 0.7141(4) 0.7697(3) 0.078 Uiso 1 calc R .
C107 C -0.0694(3) 0.8351(3) 0.5951(2) 0.0307(9) Uani 1 d . .
C108 C -0.0463(3) 0.9386(3) 0.6536(3) 0.0357(9) Uani 1 d . .
H13A H -0.0884(3) 0.9887(3) 0.6255(3) 0.043 Uiso 1 calc R .
H13B H 0.0319(3) 0.9672(3) 0.6536(3) 0.043 Uiso 1 calc R .
C109 C -0.0737(3) 0.9326(3) 0.7519(3) 0.0355(9) Uani 1 d . .
C110 C -0.1927(3) 0.8817(3) 0.7524(3) 0.0396(10) Uani 1 d . .
H33A H -0.2122(3) 0.8795(3) 0.8149(3) 0.048 Uiso 1 calc R .
H33B H -0.2408(3) 0.9238(3) 0.7202(3) 0.048 Uiso 1 calc R .
C111 C -0.2095(3) 0.7717(3) 0.7076(3) 0.0344(9) Uani 1 d . .
C112 C -0.1813(3) 0.7751(3) 0.6096(3) 0.0354(9) Uani 1 d . .
H52A H -0.1857(3) 0.7025(3) 0.5836(3) 0.042 Uiso 1 calc R .
H52B H -0.2376(3) 0.8068(3) 0.5756(3) 0.042 Uiso 1 calc R .
C7 C 0.2603(4) 0.6381(4) 0.2830(3) 0.0523(13) Uani 1 d . .
H30A H 0.3332(4) 0.6662(4) 0.2656(3) 0.063 Uiso 1 calc R .
H30B H 0.2316(4) 0.5727(4) 0.2458(3) 0.063 Uiso 1 calc R .
C3 C 0.2641(4) 0.6207(4) 0.3839(3) 0.0545(13) Uani 1 d . .
H45A H 0.3266(4) 0.5875(4) 0.4078(3) 0.065 Uiso 1 calc R .
C5 C 0.1558(6) 0.7368(4) 0.3730(4) 0.076(2) Uani 1 d . .
H47A H 0.1267(6) 0.8028(4) 0.3879(4) 0.092 Uiso 1 calc R .
C4 C 0.2612(5) 0.7252(4) 0.4224(3) 0.068(2) Uani 1 d . .
H51A H 0.3227(5) 0.7764(4) 0.4071(3) 0.082 Uiso 1 calc R .
H51B H 0.2578(5) 0.7282(4) 0.4881(3) 0.082 Uiso 1 calc R .
C1 C 0.0842(4) 0.6353(5) 0.3909(3) 0.0562(14) Uani 1 d . .
C6 C 0.1831(4) 0.7175(5) 0.2746(3) 0.070(2) Uani 1 d . .
H55A H 0.1169(4) 0.6890(5) 0.2347(3) 0.084 Uiso 1 calc R .
H55B H 0.2188(4) 0.7824(5) 0.2517(3) 0.084 Uiso 1 calc R .
C201 C 0.2617(3) 0.5473(3) 0.6371(2) 0.0291(9) Uani 1 d . .
C202 C 0.1853(3) 0.4180(3) 0.8038(2) 0.0296(9) Uani 1 d . .
C203 C 0.3399(3) 0.5650(3) 0.8420(2) 0.0325(9) Uani 1 d . .
C204 C 0.3766(4) 0.4503(4) 0.5523(3) 0.0423(11) Uani 1 d . .
H48A H 0.4140(4) 0.5171(4) 0.5355(3) 0.063 Uiso 1 calc R .
H48B H 0.3135(4) 0.4254(4) 0.5091(3) 0.063 Uiso 1 calc R .
H48C H 0.4267(4) 0.3990(4) 0.5523(3) 0.063 Uiso 1 calc R .
C205 C 0.5288(3) 0.5300(5) 0.8695(3) 0.0539(13) Uani 1 d . .
H34A H 0.5815(3) 0.4855(5) 0.8518(3) 0.081 Uiso 1 calc R .
H34B H 0.5182(3) 0.5243(5) 0.9330(3) 0.081 Uiso 1 calc R .
H34C H 0.5562(3) 0.6026(5) 0.8596(3) 0.081 Uiso 1 calc R .
C206 C 0.2181(4) 0.2346(3) 0.7839(3) 0.0491(12) Uani 1 d . .
H43A H 0.1482(4) 0.2154(3) 0.7477(3) 0.074 Uiso 1 calc R .
H43B H 0.2072(4) 0.2272(3) 0.8472(3) 0.074 Uiso 1 calc R .
H43C H 0.2689(4) 0.1887(3) 0.7649(3) 0.074 Uiso 1 calc R .
C207 C 0.3380(3) 0.4651(3) 0.6471(2) 0.0313(9) Uani 1 d . .
C208 C 0.4380(3) 0.5045(3) 0.7136(3) 0.0353(9) Uani 1 d . .
H24A H 0.4632(3) 0.5788(3) 0.7051(3) 0.042 Uiso 1 calc R .
H24B H 0.4972(3) 0.4651(3) 0.6990(3) 0.042 Uiso 1 calc R .
C209 C 0.4195(3) 0.4946(4) 0.8130(3) 0.0368(10) Uani 1 d . .
C210 C 0.3744(3) 0.3821(4) 0.8266(3) 0.0419(11) Uani 1 d . .
H31A H 0.3649(3) 0.3750(4) 0.8909(3) 0.050 Uiso 1 calc R .
H31B H 0.4267(3) 0.3361(4) 0.8085(3) 0.050 Uiso 1 calc R .
C211 C 0.2651(3) 0.3482(3) 0.7714(3) 0.0349(9) Uani 1 d . .
C212 C 0.2800(3) 0.3594(3) 0.6712(3) 0.0370(10) Uani 1 d . .
H41A H 0.3214(3) 0.3047(3) 0.6501(3) 0.044 Uiso 1 calc R .
H41B H 0.2071(3) 0.3454(3) 0.6375(3) 0.044 Uiso 1 calc R .
C9 C 0.3265(4) 0.9234(4) 0.7316(3) 0.0460(11) Uani 1 d . .
C11 C 0.3863(4) 0.9567(4) 0.5903(3) 0.0530(12) Uani 1 d . .
H94A H 0.4179(4) 1.0063(4) 0.5485(3) 0.064 Uiso 1 calc R .
H94B H 0.3318(4) 0.9013(4) 0.5573(3) 0.064 Uiso 1 calc R .
C12 C 0.4722(4) 0.9137(4) 0.6478(4) 0.0526(13) Uani 1 d . .
H93A H 0.5165(4) 0.8681(4) 0.6152(4) 0.063 Uiso 1 calc R .
C10 C 0.3423(4) 1.0104(3) 0.6689(3) 0.0481(12) Uani 1 d . .
H92A H 0.2772(4) 1.0448(3) 0.6542(3) 0.058 Uiso 1 calc R .
C8 C 0.4075(3) 0.8637(3) 0.7190(3) 0.0453(11) Uani 1 d . .
C13 C 0.5369(4) 1.0165(4) 0.6973(4) 0.064(2) Uani 1 d . .
H95A H 0.5738(4) 1.0028(4) 0.7552(4) 0.077 Uiso 1 calc R .
H95B H 0.5917(4) 1.0506(4) 0.6601(4) 0.077 Uiso 1 calc R .
C14 C 0.4464(4) 1.0838(4) 0.7116(4) 0.065(2) Uani 1 d . .
H96A H 0.4590(4) 1.1489(4) 0.6807(4) 0.078 Uiso 1 calc R .
H96B H 0.4415(4) 1.1015(4) 0.7761(4) 0.078 Uiso 1 calc R .
O1 O 0.6566(5) 1.0098(5) 0.9559(4) 0.119(2) Uani 1 d . .
C18 C 0.6644(6) 1.1847(5) 0.9228(4) 0.087(2) Uani 1 d . .
C15 C 0.6213(7) 0.8299(7) 0.9716(6) 0.103(2) Uani 1 d . .
C16 C 0.6623(8) 0.9430(8) 1.0174(5) 0.123(3) Uani 1 d . .
C17 C 0.6838(8) 1.1177(7) 0.9954(6) 0.121(3) Uani 1 d . .

loop_
_atom_type_symbol
_atom_type_description
_atom_type_scat_dispersion_real
_atom_type_scat_dispersion_imag
_atom_type_scat_source
C C 0.0033 0.0016 'International Tables Vol C Tables 4.2.6.8 and 6.1.1.4'
H H 0.0000 0.0000 'International Tables Vol C Tables 4.2.6.8 and 6.1.1.4'
N N 0.0061 0.0033 'International Tables Vol C Tables 4.2.6.8 and 6.1.1.4'
O O 0.0106 0.0060 'International Tables Vol C Tables 4.2.6.8 and 6.1.1.4'
Cu Cu 0.3201 1.2651 'International Tables Vol C Tables 4.2.6.8 and 6.1.1.4'

loop_
_geom_angle_atom_site_label_1
_geom_angle_atom_site_label_2
_geom_angle_atom_site_label_3
_geom_angle
_geom_angle_site_symmetry_1
_geom_angle_site_symmetry_3
_geom_angle_publ_flag
O201 Cu1 O101 105.23(11) . . ?
O201 Cu1 C1 146.7(2) . . ?
O101 Cu1 C1 108.0(2) . . ?
O201 Cu1 C2 108.0(2) . . ?
O101 Cu1 C2 146.6(2) . . ?
C1 Cu1 C2 38.8(2) . . ?
O202 Cu2 O102 126.90(12) . . ?
O202 Cu2 C8 98.73(15) . . ?
O102 Cu2 C8 134.2(2) . . ?
O202 Cu2 C9 136.2(2) . . ?
O102 Cu2 C9 96.6(2) . . ?
C8 Cu2 C9 38.8(2) . . ?
C101 O101 Cu1 119.8(2) . . ?
C101 O102 Cu2 136.9(3) . . ?
C201 O201 Cu1 116.4(2) . . ?
C201 O202 Cu2 139.2(3) . . ?
C103 N101 C102 125.8(3) . . ?
C103 N101 C306 117.1(3) . . ?
C102 N101 C306 116.7(3) . . ?
C202 N201 C203 125.6(3) . . ?
C202 N201 C302 117.0(3) . . ?
C203 N201 C302 117.0(3) . . ?
C306 C301 C302 119.2(3) . . ?
C301 C302 C303 121.4(3) . . ?
C301 C302 N201 120.0(3) . . ?
C303 C302 N201 118.6(3) . . ?
C304 C303 C302 117.5(3) . . ?
C304 C303 C307 121.3(3) . . ?
C302 C303 C307 121.2(4) . . ?
C303 C304 C305 123.2(3) . . ?
C304 C305 C306 117.0(3) . . ?
C304 C305 C308 121.6(3) . . ?
C306 C305 C308 121.4(4) . . ?
C301 C306 C305 121.7(3) . . ?
C301 C306 N101 120.2(3) . . ?
C305 C306 N101 118.1(3) . . ?
C1 C2 C3 106.3(4) . . ?
C1 C2 Cu1 70.2(3) . . ?
C3 C2 Cu1 116.1(3) . . ?
O102 C101 O101 126.0(4) . . ?
O102 C101 C107 116.6(3) . . ?
O101 C101 C107 117.1(3) . . ?
O103 C102 N101 119.4(3) . . ?
O103 C102 C111 123.5(3) . . ?
N101 C102 C111 117.1(3) . . ?
O104 C103 N101 119.9(4) . . ?
O104 C103 C109 123.3(4) . . ?
N101 C103 C109 116.8(3) . . ?
C112 C107 C108 110.6(3) . . ?
C112 C107 C101 112.2(3) . . ?
C108 C107 C101 112.9(3) . . ?
C112 C107 C104 108.2(3) . . ?
C108 C107 C104 109.4(3) . . ?
C101 C107 C104 103.3(3) . . ?
C107 C108 C109 115.8(3) . . ?
C103 C109 C110 110.0(3) . . ?
C103 C109 C105 108.2(4) . . ?
C110 C109 C105 110.6(4) . . ?
C103 C109 C108 109.7(3) . . ?
C110 C109 C108 108.6(3) . . ?
C105 C109 C108 109.7(3) . . ?
C111 C110 C109 110.2(3) . . ?
C110 C111 C102 108.5(3) . . ?
C110 C111 C106 111.6(4) . . ?
C102 C111 C106 107.5(3) . . ?
C110 C111 C112 109.7(3) . . ?
C102 C111 C112 111.1(3) . . ?
C106 C111 C112 108.4(3) . . ?
C107 C112 C111 116.1(3) . . ?
C6 C7 C3 102.3(4) . . ?
C4 C3 C2 102.0(4) . . ?
C4 C3 C7 101.2(4) . . ?
C2 C3 C7 105.8(4) . . ?
C4 C5 C1 101.2(4) . . ?
C4 C5 C6 100.5(4) . . ?
C1 C5 C6 103.9(5) . . ?
C3 C4 C5 95.6(4) . . ?
C2 C1 C5 105.4(4) . . ?
C2 C1 Cu1 71.0(3) . . ?
C5 C1 Cu1 114.5(4) . . ?
C7 C6 C5 102.3(4) . . ?
O202 C201 O201 125.7(4) . . ?
O202 C201 C207 117.1(3) . . ?
O201 C201 C207 116.9(3) . . ?
O204 C202 N201 120.0(3) . . ?
O204 C202 C211 122.6(4) . . ?
N201 C202 C211 117.3(3) . . ?
O203 C203 N201 119.2(4) . . ?
O203 C203 C209 123.8(4) . . ?
N201 C203 C209 117.0(4) . . ?
C212 C207 C208 110.7(3) . . ?
C212 C207 C201 113.3(3) . . ?
C208 C207 C201 112.1(3) . . ?
C212 C207 C204 108.1(3) . . ?
C208 C207 C204 108.6(3) . . ?
C201 C207 C204 103.6(3) . . ?
C207 C208 C209 115.3(3) . . ?
C203 C209 C210 109.4(3) . . ?
C203 C209 C208 110.5(3) . . ?
C210 C209 C208 109.4(4) . . ?
C203 C209 C205 108.1(4) . . ?
C210 C209 C205 111.0(4) . . ?
C208 C209 C205 108.5(3) . . ?
C209 C210 C211 110.6(3) . . ?
C210 C211 C202 108.0(3) . . ?
C210 C211 C206 111.5(4) . . ?
C202 C211 C206 108.2(3) . . ?
C210 C211 C212 109.5(3) . . ?
C202 C211 C212 110.6(3) . . ?
C206 C211 C212 109.0(4) . . ?
C207 C212 C211 116.5(3) . . ?
C8 C9 C10 106.7(4) . . ?
C8 C9 Cu2 70.2(3) . . ?
C10 C9 Cu2 113.8(3) . . ?
C10 C11 C12 94.4(4) . . ?
C8 C12 C11 102.6(4) . . ?
C8 C12 C13 103.8(4) . . ?
C11 C12 C13 100.8(4) . . ?
C11 C10 C9 101.6(4) . . ?
C11 C10 C14 101.2(4) . . ?
C9 C10 C14 104.2(4) . . ?
C9 C8 C12 105.6(4) . . ?
C9 C8 Cu2 70.9(2) . . ?
C12 C8 Cu2 112.9(3) . . ?
C14 C13 C12 102.7(4) . . ?
C13 C14 C10 102.4(4) . . ?
C16 O1 C17 111.2(7) . . ?
O1 C16 C15 108.2(6) . . ?
C18 C17 O1 106.4(6) . . ?

loop_
_geom_bond_atom_site_label_1
_geom_bond_atom_site_label_2
_geom_bond_distance
_geom_bond_site_symmetry_2
_geom_bond_publ_flag
Cu1 O201 1.979(3) . ?
Cu1 O101 1.981(3) . ?
Cu1 C1 2.023(4) . ?
Cu1 C2 2.034(4) . ?
Cu2 O202 1.963(3) . ?
Cu2 O102 1.964(3) . ?
Cu2 C8 2.072(4) . ?
Cu2 C9 2.080(4) . ?
O101 C101 1.254(5) . ?
O102 C101 1.251(5) . ?
O201 C201 1.261(5) . ?
O202 C201 1.250(5) . ?
O103 C102 1.205(5) . ?
O104 C103 1.204(5) . ?
O203 C203 1.207(5) . ?
O204 C202 1.212(5) . ?
N101 C103 1.408(5) . ?
N101 C102 1.411(5) . ?
N101 C306 1.450(5) . ?
N201 C202 1.396(5) . ?
N201 C203 1.421(5) . ?
N201 C302 1.446(5) . ?
C301 C306 1.379(5) . ?
C301 C302 1.383(5) . ?
C302 C303 1.402(5) . ?
C303 C304 1.379(6) . ?
C303 C307 1.501(6) . ?
C304 C305 1.392(6) . ?
C305 C306 1.401(5) . ?
C305 C308 1.501(6) . ?
C2 C1 1.347(7) . ?
C2 C3 1.513(7) . ?
C101 C107 1.544(6) . ?
C102 C111 1.519(6) . ?
C103 C109 1.518(6) . ?
C104 C107 1.545(5) . ?
C105 C109 1.536(6) . ?
C106 C111 1.533(6) . ?
C107 C112 1.534(5) . ?
C107 C108 1.535(6) . ?
C108 C109 1.546(6) . ?
C109 C110 1.534(6) . ?
C110 C111 1.519(6) . ?
C111 C112 1.543(6) . ?
C7 C6 1.518(7) . ?
C7 C3 1.545(6) . ?
C3 C4 1.448(8) . ?
C5 C4 1.490(9) . ?
C5 C1 1.530(8) . ?
C5 C6 1.557(7) . ?
C201 C207 1.541(6) . ?
C202 C211 1.531(5) . ?
C203 C209 1.518(6) . ?
C204 C207 1.549(5) . ?
C205 C209 1.538(6) . ?
C206 C211 1.534(6) . ?
C207 C212 1.534(6) . ?
C207 C208 1.537(5) . ?
C208 C209 1.538(5) . ?
C209 C210 1.521(6) . ?
C210 C211 1.527(6) . ?
C211 C212 1.545(6) . ?
C9 C8 1.381(6) . ?
C9 C10 1.520(7) . ?
C11 C10 1.515(7) . ?
C11 C12 1.518(7) . ?
C12 C8 1.513(7) . ?
C12 C13 1.563(7) . ?
C10 C14 1.557(6) . ?
C13 C14 1.548(7) . ?
O1 C16 1.313(10) . ?
O1 C17 1.467(9) . ?
C18 C17 1.467(11) . ?
C15 C16 1.577(12) . ?
